data_4104515
loop_
_publ_author_name
'D. Karl Bedke'
'Grant M. Shibuya'
'Alban Pereira'
'William H. Gerwick'
'Thomas H. Haines'
'Christopher D. Vanderwal'

_publ_section_title
;
 Relative Stereochemistry Determination and Synthesis of the Major
 Chlorosulfolipid from Ochromonas danica
;
_journal_name_full 'Journal of the American Chemical Society'
_journal_page_first 7570
_journal_page_last 7572
_journal_paper_doi 10.1021/ja902138w
_journal_volume 131
_journal_year 2009
_chemical_formula_sum 'C18 H25 Cl2 N O8 S'
_chemical_formula_weight 486.35
_chemical_name_systematic
; 
 ? 
;
_space_group_IT_number 14
_symmetry_cell_setting monoclinic
_symmetry_space_group_name_Hall '-P 2ybc'
_symmetry_space_group_name_H-M 'P 1 21/c 1'
_atom_sites_solution_hydrogens difmap
_atom_sites_solution_primary direct
_atom_sites_solution_secondary difmap
_audit_creation_method SHELXTL
_cell_angle_alpha 90.00
_cell_angle_beta 98.6630(10)
_cell_angle_gamma 90.00
_cell_formula_units_Z 4
_cell_length_a 22.1783(14)
_cell_length_b 9.4339(6)
_cell_length_c 10.8391(7)
_cell_measurement_reflns_used 9885
_cell_measurement_temperature 153(2)
_cell_measurement_theta_max 28.23
_cell_measurement_theta_min 2.24
_cell_volume 2242.0(2)
_computing_cell_refinement 'Bruker SMART APEX2/SAINT'
_computing_data_collection 'Bruker SMART APEX2'
_computing_data_reduction 'Bruker SAINT'
_computing_molecular_graphics 'Bruker SHELXTL'
_computing_publication_material 'Bruker SHELXTL'
_computing_structure_refinement 'Bruker SHELXTL'
_computing_structure_solution 'Bruker SHELXTL'
_diffrn_ambient_temperature 153(2)
_diffrn_measured_fraction_theta_full 0.999
_diffrn_measured_fraction_theta_max 0.999
_diffrn_measurement_device_type 'Bruker SMART APEX II CCD'
_diffrn_measurement_method 'phi and omega'
_diffrn_radiation_monochromator graphite
_diffrn_radiation_source 'fine-focus sealed tube'
_diffrn_radiation_type MoK\a
_diffrn_radiation_wavelength 0.71073
_diffrn_reflns_av_R_equivalents 0.0175
_diffrn_reflns_av_sigmaI/netI 0.0127
_diffrn_reflns_limit_h_max 27
_diffrn_reflns_limit_h_min -27
_diffrn_reflns_limit_k_max 11
_diffrn_reflns_limit_k_min -11
_diffrn_reflns_limit_l_max 13
_diffrn_reflns_limit_l_min -13
_diffrn_reflns_number 23063
_diffrn_reflns_theta_full 26.37
_diffrn_reflns_theta_max 26.37
_diffrn_reflns_theta_min 1.86
_exptl_absorpt_coefficient_mu 0.426
_exptl_absorpt_correction_T_max 0.9466
_exptl_absorpt_correction_T_min 0.8756
_exptl_absorpt_correction_type multi-scan
_exptl_absorpt_process_details 'Bruker SADABS'
_exptl_crystal_colour colourless
_exptl_crystal_density_diffrn 1.441
_exptl_crystal_density_meas ?
_exptl_crystal_density_method 'not measured'
_exptl_crystal_description block
_exptl_crystal_F_000 1016
_exptl_crystal_size_max 0.32
_exptl_crystal_size_mid 0.26
_exptl_crystal_size_min 0.13
_refine_diff_density_max 0.537
_refine_diff_density_min -0.324
_refine_diff_density_rms 0.044
_refine_ls_extinction_method none
_refine_ls_goodness_of_fit_ref 1.043
_refine_ls_hydrogen_treatment refall
_refine_ls_matrix_type full
_refine_ls_number_parameters 371
_refine_ls_number_reflns 4581
_refine_ls_number_restraints 0
_refine_ls_restrained_S_all 1.043
_refine_ls_R_factor_all 0.0327
_refine_ls_R_factor_gt 0.0280
_refine_ls_shift/su_max 0.001
_refine_ls_shift/su_mean 0.000
_refine_ls_structure_factor_coef Fsqd
_refine_ls_weighting_details 'calc w=1/[\s^2^(Fo^2^)+(0.0403P)^2^+1.0384P] where P=(Fo^2^+2Fc^2^)/3'
_refine_ls_weighting_scheme calc
_refine_ls_wR_factor_gt 0.0727
_refine_ls_wR_factor_ref 0.0763
_reflns_number_gt 4084
_reflns_number_total 4581
_reflns_threshold_expression >2sigma(I)
_cod_data_source_file ja902138w_si_002.cif
_cod_data_source_block cdv11
_cod_depositor_comments
;
The following automatic conversions were performed:

'_exptl_crystal_density_meas' value 'none' was changed to '?' - the
value is perceived as not measured.

Automatic conversion script
Id: cif_fix_values 3008 2015-01-20 13:52:24Z robertas 
;
_cod_database_code 4104515

loop_
_symmetry_equiv_pos_as_xyz
'x, y, z'
'-x, y+1/2, -z+1/2'
'-x, -y, -z'
'x, -y-1/2, z-1/2'

loop_
_atom_site_label
_atom_site_type_symbol
_atom_site_fract_x
_atom_site_fract_y
_atom_site_fract_z
_atom_site_U_iso_or_equiv
_atom_site_adp_type
_atom_site_occupancy
_atom_site_symmetry_multiplicity
_atom_site_calc_flag
Cl1 Cl 0.671673(17) -0.01450(5) 0.61575(4) 0.03518(11) Uani 1 1 d
Cl2 Cl 0.66417(2) 0.23369(4) 0.82750(5) 0.04227(13) Uani 1 1 d
S1 S 0.876730(14) -0.00476(3) 0.59798(3) 0.01643(9) Uani 1 1 d
O1 O 1.15163(4) -0.28980(11) 0.61667(10) 0.0239(2) Uani 1 1 d
O2 O 1.09605(5) -0.45517(11) 0.52099(11) 0.0301(2) Uani 1 1 d
O3 O 0.84984(4) -0.07848(10) 0.70940(8) 0.0184(2) Uani 1 1 d
O4 O 0.83528(4) -0.02362(10) 0.48562(9) 0.0213(2) Uani 1 1 d
O5 O 0.89384(4) 0.13361(10) 0.64343(9) 0.0220(2) Uani 1 1 d
O6 O 0.77310(4) -0.41296(10) 0.68476(9) 0.0211(2) Uani 1 1 d
O7 O 0.87357(4) -0.36098(11) 0.71616(9) 0.0228(2) Uani 1 1 d
O8 O 0.79265(5) -0.13793(11) 0.90593(9) 0.0216(2) Uani 1 1 d
N1 N 1.10230(5) -0.33807(12) 0.57159(11) 0.0197(2) Uani 1 1 d
C1 C 0.94392(6) -0.10230(14) 0.59013(12) 0.0164(3) Uani 1 1 d
C2 C 0.94129(6) -0.21480(14) 0.50697(13) 0.0191(3) Uani 1 1 d
C3 C 0.99385(6) -0.29235(15) 0.50070(13) 0.0198(3) Uani 1 1 d
C4 C 1.04680(6) -0.25387(14) 0.57785(12) 0.0176(3) Uani 1 1 d
C5 C 1.05029(6) -0.14046(14) 0.65964(13) 0.0194(3) Uani 1 1 d
C6 C 0.99766(6) -0.06329(14) 0.66565(12) 0.0184(3) Uani 1 1 d
C7 C 0.82098(6) -0.32623(14) 0.69895(12) 0.0183(3) Uani 1 1 d
C8 C 0.79809(6) -0.17412(14) 0.68665(13) 0.0176(3) Uani 1 1 d
C9 C 0.75779(6) -0.13621(15) 0.78499(13) 0.0189(3) Uani 1 1 d
C10 C 0.72526(6) 0.00648(15) 0.75628(14) 0.0229(3) Uani 1 1 d
C11 C 0.69418(7) 0.05847(15) 0.86431(15) 0.0248(3) Uani 1 1 d
C12 C 0.64498(7) -0.03734(17) 0.90198(15) 0.0260(3) Uani 1 1 d
C13 C 0.62307(7) 0.00832(18) 1.02242(16) 0.0292(3) Uani 1 1 d
C14 C 0.57911(7) -0.09557(17) 1.06766(15) 0.0278(3) Uani 1 1 d
C15 C 0.56084(7) -0.05385(18) 1.19225(15) 0.0291(3) Uani 1 1 d
C16 C 0.51696(8) -0.15673(19) 1.24032(17) 0.0342(4) Uani 1 1 d
C17 C 0.49796(10) -0.1095(2) 1.36291(18) 0.0412(4) Uani 1 1 d
C18 C 0.78732(7) -0.56286(15) 0.69364(15) 0.0237(3) Uani 1 1 d
H8 H 0.8183(9) -0.079(2) 0.9065(17) 0.031(5) Uiso 1 1 d
H2A H 0.9053(8) -0.2374(18) 0.4544(16) 0.025(4) Uiso 1 1 d
H3A H 0.9946(7) -0.3692(18) 0.4461(16) 0.024(4) Uiso 1 1 d
H5A H 1.0854(8) -0.1170(18) 0.7092(15) 0.024(4) Uiso 1 1 d
H6A H 0.9989(8) 0.0153(18) 0.7202(16) 0.025(4) Uiso 1 1 d
H8A H 0.7771(6) -0.1610(16) 0.6060(14) 0.013(3) Uiso 1 1 d
H9A H 0.7285(7) -0.2137(17) 0.7832(14) 0.016(4) Uiso 1 1 d
H10A H 0.7546(8) 0.0779(18) 0.7396(15) 0.024(4) Uiso 1 1 d
H11A H 0.7264(8) 0.0718(19) 0.9332(17) 0.029(4) Uiso 1 1 d
H12A H 0.6131(8) -0.0428(19) 0.8332(17) 0.029(4) Uiso 1 1 d
H12B H 0.6634(8) -0.133(2) 0.9125(16) 0.030(4) Uiso 1 1 d
H13A H 0.6579(10) 0.018(2) 1.0878(19) 0.043(5) Uiso 1 1 d
H13B H 0.6030(8) 0.100(2) 1.0122(17) 0.039(5) Uiso 1 1 d
H14A H 0.5429(9) -0.099(2) 1.0046(17) 0.034(5) Uiso 1 1 d
H14B H 0.5980(9) -0.188(2) 1.0760(18) 0.040(5) Uiso 1 1 d
H15A H 0.5443(8) 0.037(2) 1.1867(17) 0.035(5) Uiso 1 1 d
H15B H 0.5963(9) -0.047(2) 1.2524(19) 0.041(5) Uiso 1 1 d
H16A H 0.4794(10) -0.168(2) 1.1754(19) 0.045(5) Uiso 1 1 d
H16B H 0.5354(9) -0.250(2) 1.2490(19) 0.045(6) Uiso 1 1 d
H17A H 0.4799(10) -0.018(2) 1.355(2) 0.047(6) Uiso 1 1 d
H17B H 0.5339(11) -0.097(3) 1.426(2) 0.059(7) Uiso 1 1 d
H17C H 0.4675(10) -0.177(3) 1.389(2) 0.059(6) Uiso 1 1 d
H18A H 0.7492(9) -0.609(2) 0.6743(17) 0.034(5) Uiso 1 1 d
H18B H 0.8060(8) -0.5852(19) 0.7748(18) 0.031(4) Uiso 1 1 d
H18C H 0.8146(9) -0.586(2) 0.6332(19) 0.045(5) Uiso 1 1 d

loop_
_atom_site_aniso_label
_atom_site_aniso_U_11
_atom_site_aniso_U_22
_atom_site_aniso_U_33
_atom_site_aniso_U_23
_atom_site_aniso_U_13
_atom_site_aniso_U_12
Cl1 0.0260(2) 0.0485(2) 0.0296(2) 0.00432(17) -0.00022(15) 0.01052(16)
Cl2 0.0411(2) 0.0230(2) 0.0689(3) 0.00471(18) 0.0284(2) 0.00728(16)
S1 0.01777(16) 0.01539(16) 0.01714(17) 0.00142(11) 0.00597(12) 0.00043(12)
O1 0.0182(5) 0.0229(5) 0.0304(5) 0.0001(4) 0.0032(4) 0.0002(4)
O2 0.0263(5) 0.0186(5) 0.0460(7) -0.0107(5) 0.0071(5) 0.0017(4)
O3 0.0182(4) 0.0211(5) 0.0169(4) 0.0006(4) 0.0055(3) -0.0040(4)
O4 0.0217(5) 0.0233(5) 0.0191(5) 0.0034(4) 0.0038(4) 0.0023(4)
O5 0.0252(5) 0.0158(5) 0.0267(5) -0.0005(4) 0.0098(4) -0.0007(4)
O6 0.0202(5) 0.0181(5) 0.0245(5) 0.0019(4) 0.0016(4) -0.0015(4)
O7 0.0192(5) 0.0233(5) 0.0262(5) 0.0020(4) 0.0044(4) 0.0010(4)
O8 0.0214(5) 0.0250(5) 0.0190(5) 0.0032(4) 0.0053(4) -0.0019(4)
N1 0.0217(6) 0.0161(5) 0.0227(6) 0.0021(4) 0.0076(5) 0.0005(4)
C1 0.0178(6) 0.0162(6) 0.0165(6) 0.0031(5) 0.0069(5) 0.0002(5)
C2 0.0195(6) 0.0193(6) 0.0184(6) -0.0002(5) 0.0023(5) -0.0019(5)
C3 0.0241(7) 0.0166(7) 0.0195(7) -0.0027(5) 0.0061(5) -0.0020(5)
C4 0.0190(6) 0.0150(6) 0.0201(6) 0.0027(5) 0.0071(5) 0.0003(5)
C5 0.0192(7) 0.0195(7) 0.0196(6) 0.0002(5) 0.0032(5) -0.0026(5)
C6 0.0218(6) 0.0170(6) 0.0174(6) -0.0021(5) 0.0056(5) -0.0023(5)
C7 0.0213(7) 0.0205(7) 0.0135(6) 0.0012(5) 0.0043(5) -0.0014(5)
C8 0.0156(6) 0.0192(6) 0.0180(6) 0.0015(5) 0.0027(5) -0.0033(5)
C9 0.0164(6) 0.0198(7) 0.0211(7) 0.0015(5) 0.0048(5) -0.0010(5)
C10 0.0189(7) 0.0229(7) 0.0272(8) 0.0024(6) 0.0045(5) 0.0005(6)
C11 0.0208(7) 0.0214(7) 0.0331(8) -0.0013(6) 0.0068(6) 0.0019(6)
C12 0.0214(7) 0.0253(8) 0.0326(8) -0.0027(6) 0.0086(6) -0.0005(6)
C13 0.0245(8) 0.0307(8) 0.0340(9) -0.0050(6) 0.0101(6) -0.0024(6)
C14 0.0236(7) 0.0272(8) 0.0337(8) -0.0018(6) 0.0079(6) 0.0006(6)
C15 0.0271(8) 0.0298(8) 0.0315(8) -0.0006(7) 0.0077(6) 0.0010(6)
C16 0.0339(9) 0.0334(9) 0.0380(9) 0.0031(7) 0.0140(7) 0.0020(7)
C17 0.0436(11) 0.0443(11) 0.0390(10) 0.0091(8) 0.0173(8) 0.0094(9)
C18 0.0246(7) 0.0178(7) 0.0277(8) 0.0029(6) 0.0005(6) -0.0014(6)

loop_
_atom_type_symbol
_atom_type_description
_atom_type_scat_dispersion_real
_atom_type_scat_dispersion_imag
_atom_type_scat_source
C C 0.0033 0.0016 'International Tables Vol C Tables 4.2.6.8 and 6.1.1.4'
H H 0.0000 0.0000 'International Tables Vol C Tables 4.2.6.8 and 6.1.1.4'
N N 0.0061 0.0033 'International Tables Vol C Tables 4.2.6.8 and 6.1.1.4'
O O 0.0106 0.0060 'International Tables Vol C Tables 4.2.6.8 and 6.1.1.4'
S S 0.1246 0.1234 'International Tables Vol C Tables 4.2.6.8 and 6.1.1.4'
Cl Cl 0.1484 0.1585 'International Tables Vol C Tables 4.2.6.8 and 6.1.1.4'

loop_
_geom_angle_atom_site_label_1
_geom_angle_atom_site_label_2
_geom_angle_atom_site_label_3
_geom_angle
O4 S1 O5 120.95(6)
O4 S1 O3 109.18(5)
O5 S1 O3 104.44(5)
O4 S1 C1 109.58(6)
O5 S1 C1 108.13(6)
O3 S1 C1 103.02(5)
C8 O3 S1 121.44(8)
C7 O6 C18 115.49(11)
C9 O8 H8 106.8(13)
O1 N1 O2 123.25(11)
O1 N1 C4 119.07(11)
O2 N1 C4 117.68(11)
C2 C1 C6 122.23(12)
C2 C1 S1 118.49(10)
C6 C1 S1 119.28(10)
C3 C2 C1 118.81(12)
C3 C2 H2A 119.8(10)
C1 C2 H2A 121.3(10)
C4 C3 C2 118.37(13)
C4 C3 H3A 119.4(10)
C2 C3 H3A 122.3(10)
C3 C4 C5 123.39(12)
C3 C4 N1 117.98(12)
C5 C4 N1 118.63(12)
C4 C5 C6 118.04(13)
C4 C5 H5A 122.0(11)
C6 C5 H5A 120.0(11)
C5 C6 C1 119.14(12)
C5 C6 H6A 119.7(10)
C1 C6 H6A 121.1(10)
O7 C7 O6 126.19(13)
O7 C7 C8 125.14(12)
O6 C7 C8 108.66(11)
O3 C8 C7 109.06(10)
O3 C8 C9 105.41(10)
C7 C8 C9 112.39(11)
O3 C8 H8A 110.2(9)
C7 C8 H8A 108.6(9)
C9 C8 H8A 111.1(9)
O8 C9 C8 110.26(10)
O8 C9 C10 111.79(11)
C8 C9 C10 111.63(11)
O8 C9 H9A 106.2(9)
C8 C9 H9A 105.5(9)
C10 C9 H9A 111.2(9)
C11 C10 C9 112.24(12)
C11 C10 Cl1 111.61(10)
C9 C10 Cl1 107.80(10)
C11 C10 H10A 108.2(10)
C9 C10 H10A 109.7(10)
Cl1 C10 H10A 107.1(10)
C12 C11 C10 116.14(12)
C12 C11 Cl2 110.39(10)
C10 C11 Cl2 108.60(10)
C12 C11 H11A 110.5(11)
C10 C11 H11A 105.6(10)
Cl2 C11 H11A 105.0(11)
C11 C12 C13 113.40(13)
C11 C12 H12A 107.6(11)
C13 C12 H12A 113.1(11)
C11 C12 H12B 105.7(10)
C13 C12 H12B 109.8(10)
H12A C12 H12B 106.7(15)
C14 C13 C12 113.50(13)
C14 C13 H13A 107.7(12)
C12 C13 H13A 109.2(12)
C14 C13 H13B 107.8(11)
C12 C13 H13B 110.8(11)
H13A C13 H13B 107.6(17)
C13 C14 C15 113.02(14)
C13 C14 H14A 107.5(11)
C15 C14 H14A 109.4(11)
C13 C14 H14B 108.7(12)
C15 C14 H14B 108.8(12)
H14A C14 H14B 109.4(16)
C14 C15 C16 114.16(14)
C14 C15 H15A 109.6(12)
C16 C15 H15A 110.1(12)
C14 C15 H15B 109.0(12)
C16 C15 H15B 108.6(12)
H15A C15 H15B 105.0(17)
C17 C16 C15 112.84(16)
C17 C16 H16A 109.3(12)
C15 C16 H16A 109.3(12)
C17 C16 H16B 110.5(12)
C15 C16 H16B 109.3(12)
H16A C16 H16B 105.4(17)
C16 C17 H17A 110.6(13)
C16 C17 H17B 110.1(14)
H17A C17 H17B 104.2(19)
C16 C17 H17C 110.3(13)
H17A C17 H17C 108.3(18)
H17B C17 H17C 113.1(19)
O6 C18 H18A 104.8(12)
O6 C18 H18B 110.0(11)
H18A C18 H18B 111.0(15)
O6 C18 H18C 109.1(12)
H18A C18 H18C 111.5(16)
H18B C18 H18C 110.3(16)

loop_
_geom_bond_atom_site_label_1
_geom_bond_atom_site_label_2
_geom_bond_distance
Cl1 C10 1.7963(15)
Cl2 C11 1.8041(15)
S1 O4 1.4223(10)
S1 O5 1.4263(10)
S1 O3 1.5858(9)
S1 C1 1.7644(13)
O1 N1 1.2174(15)
O2 N1 1.2319(15)
O3 C8 1.4516(15)
O6 C7 1.3310(16)
O6 C18 1.4489(17)
O7 C7 1.1988(16)
O8 C9 1.4181(16)
O8 H8 0.79(2)
N1 C4 1.4751(17)
C1 C2 1.3879(19)
C1 C6 1.3900(19)
C2 C3 1.387(2)
C2 H2A 0.933(17)
C3 C4 1.3836(19)
C3 H3A 0.938(17)
C4 C5 1.3842(19)
C5 C6 1.3854(19)
C5 H5A 0.905(17)
C6 H6A 0.946(17)
C7 C8 1.5213(19)
C8 C9 1.5329(18)
C8 H8A 0.934(15)
C9 C10 1.5368(19)
C9 H9A 0.977(16)
C10 C11 1.526(2)
C10 H10A 0.973(17)
C11 C12 1.519(2)
C11 H11A 0.961(18)
C12 C13 1.522(2)
C12 H12A 0.949(18)
C12 H12B 0.988(18)
C13 C14 1.515(2)
C13 H13A 0.97(2)
C13 H13B 0.97(2)
C14 C15 1.519(2)
C14 H14A 0.974(19)
C14 H14B 0.96(2)
C15 C16 1.521(2)
C15 H15A 0.93(2)
C15 H15B 0.95(2)
C16 C17 1.520(2)
C16 H16A 1.01(2)
C16 H16B 0.97(2)
C17 H17A 0.95(2)
C17 H17B 0.98(2)
C17 H17C 1.00(2)
C18 H18A 0.945(19)
C18 H18B 0.937(19)
C18 H18C 0.98(2)

loop_
_geom_torsion_atom_site_label_1
_geom_torsion_atom_site_label_2
_geom_torsion_atom_site_label_3
_geom_torsion_atom_site_label_4
_geom_torsion
O4 S1 O3 C8 12.32(11)
O5 S1 O3 C8 143.01(9)
C1 S1 O3 C8 -104.07(10)
O4 S1 C1 C2 -21.57(12)
O5 S1 C1 C2 -155.26(10)
O3 S1 C1 C2 94.55(11)
O4 S1 C1 C6 157.60(10)
O5 S1 C1 C6 23.90(12)
O3 S1 C1 C6 -86.28(11)
C6 C1 C2 C3 1.2(2)
S1 C1 C2 C3 -179.70(10)
C1 C2 C3 C4 -0.1(2)
C2 C3 C4 C5 -1.1(2)
C2 C3 C4 N1 179.28(12)
O1 N1 C4 C3 164.13(12)
O2 N1 C4 C3 -16.28(18)
O1 N1 C4 C5 -15.53(18)
O2 N1 C4 C5 164.07(12)
C3 C4 C5 C6 1.1(2)
N1 C4 C5 C6 -179.26(11)
C4 C5 C6 C1 0.01(19)
C2 C1 C6 C5 -1.1(2)
S1 C1 C6 C5 179.74(10)
C18 O6 C7 O7 1.18(19)
C18 O6 C7 C8 179.84(11)
S1 O3 C8 C7 100.82(11)
S1 O3 C8 C9 -138.30(9)
O7 C7 C8 O3 -4.70(18)
O6 C7 C8 O3 176.62(10)
O7 C7 C8 C9 -121.22(14)
O6 C7 C8 C9 60.11(14)
O3 C8 C9 O8 -52.62(13)
C7 C8 C9 O8 66.06(14)
O3 C8 C9 C10 72.27(13)
C7 C8 C9 C10 -169.05(11)
O8 C9 C10 C11 -45.76(15)
C8 C9 C10 C11 -169.80(11)
O8 C9 C10 Cl1 -169.07(9)
C8 C9 C10 Cl1 66.89(12)
C9 C10 C11 C12 -60.59(17)
Cl1 C10 C11 C12 60.56(15)
C9 C10 C11 Cl2 174.33(10)
Cl1 C10 C11 Cl2 -64.53(12)
C10 C11 C12 C13 170.78(13)
Cl2 C11 C12 C13 -65.06(16)
C11 C12 C13 C14 -173.73(14)
C12 C13 C14 C15 176.19(14)
C13 C14 C15 C16 -179.69(14)
C14 C15 C16 C17 -178.11(15)
